data_2227498
loop_
_publ_author_name
'Nasir, Shah Bakhtiar'
'Abdullah, Zanariah'
'Mainal, Azizah'
'Fairuz, Zainal A.'
'Ng, Seik Weng'
'Tiekink, Edward R. T.'

_publ_section_title
;
 2-(4-Methoxyphenoxy)pyrazine
;
_journal_coeditor_code HB5602
_journal_issue 9
_journal_name_full 'Acta Crystallographica Section E'
_journal_page_first o2303
_journal_paper_doi 10.1107/S1600536810031946
_journal_volume 66
_journal_year 2010
_chemical_formula_iupac 'C11 H10 N2 O2'
_chemical_formula_moiety 'C11 H10 N2 O2'
_chemical_formula_sum 'C11 H10 N2 O2'
_chemical_formula_weight 202.21
_chemical_name_systematic
;
2-(4-Methoxyphenoxy)pyrazine
;
_space_group_IT_number 14
_symmetry_cell_setting monoclinic
_symmetry_space_group_name_Hall '-P 2ybc'
_symmetry_space_group_name_H-M 'P 1 21/c 1'
_atom_sites_solution_hydrogens geom
_atom_sites_solution_primary direct
_atom_sites_solution_secondary difmap
_audit_creation_method SHELXL-97
_cell_angle_alpha 90
_cell_angle_beta 97.109(2)
_cell_angle_gamma 90
_cell_formula_units_Z 4
_cell_length_a 5.8783(2)
_cell_length_b 10.9298(4)
_cell_length_c 15.6430(6)
_cell_measurement_reflns_used 1293
_cell_measurement_temperature 293(2)
_cell_measurement_theta_max 22.4
_cell_measurement_theta_min 2.3
_cell_volume 997.32(6)
_computing_cell_refinement 'SAINT (Bruker, 2009)'
_computing_data_collection 'APEX2 (Bruker, 2009)'
_computing_data_reduction 'SAINT (Bruker, 2009)'
_computing_molecular_graphics
;
ORTEP-3 (Farrugia, 1997) and DIAMOND (Brandenburg, 2006)
;
_computing_publication_material 'publCIF (Westrip, 2010)'
_computing_structure_refinement 'SHELXL97 (Sheldrick, 2008)'
_computing_structure_solution 'SHELXS97 (Sheldrick, 2008)'
_diffrn_ambient_temperature 293(2)
_diffrn_measured_fraction_theta_full 0.999
_diffrn_measured_fraction_theta_max 0.999
_diffrn_measurement_device_type 'Bruker SMART APEX CCD'
_diffrn_measurement_method '\w scans'
_diffrn_radiation_monochromator graphite
_diffrn_radiation_source 'fine-focus sealed tube'
_diffrn_radiation_type MoK\a
_diffrn_radiation_wavelength 0.71073
_diffrn_reflns_av_R_equivalents 0.026
_diffrn_reflns_av_sigmaI/netI 0.029
_diffrn_reflns_limit_h_max 6
_diffrn_reflns_limit_h_min -6
_diffrn_reflns_limit_k_max 12
_diffrn_reflns_limit_k_min -12
_diffrn_reflns_limit_l_max 18
_diffrn_reflns_limit_l_min -18
_diffrn_reflns_number 5515
_diffrn_reflns_theta_full 25.0
_diffrn_reflns_theta_max 25.0
_diffrn_reflns_theta_min 2.3
_diffrn_standards_decay_% 0
_diffrn_standards_interval_count 0
_diffrn_standards_interval_time 0
_diffrn_standards_number 0
_exptl_absorpt_coefficient_mu 0.095
_exptl_absorpt_correction_type none
_exptl_crystal_colour colourless
_exptl_crystal_density_diffrn 1.347
_exptl_crystal_density_method 'not measured'
_exptl_crystal_description block
_exptl_crystal_F_000 424
_exptl_crystal_size_max 0.35
_exptl_crystal_size_mid 0.20
_exptl_crystal_size_min 0.10
_refine_diff_density_max 0.13
_refine_diff_density_min -0.12
_refine_ls_extinction_coef 0.042(4)
_refine_ls_extinction_expression Fc^*^=kFc[1+0.001xFc^2^\l^3^/sin(2\q)]^-1/4^
_refine_ls_extinction_method 'SHELXL97 (Sheldrick, 2008)'
_refine_ls_goodness_of_fit_ref 1.05
_refine_ls_hydrogen_treatment constr
_refine_ls_matrix_type full
_refine_ls_number_parameters 138
_refine_ls_number_reflns 1743
_refine_ls_number_restraints 0
_refine_ls_restrained_S_all 1.05
_refine_ls_R_factor_all 0.059
_refine_ls_R_factor_gt 0.036
_refine_ls_shift/su_max 0.001
_refine_ls_shift/su_max_lt 0.001
_refine_ls_shift/su_mean 0.000
_refine_ls_structure_factor_coef Fsqd
_refine_ls_weighting_details 'calc w=1/[\s^2^(Fo^2^)+(0.0486P)^2^+0.0504P] where P=(Fo^2^+2Fc^2^)/3'
_refine_ls_weighting_scheme calc
_refine_ls_wR_factor_gt 0.087
_refine_ls_wR_factor_ref 0.100
_reflns_number_gt 1244
_reflns_number_total 1743
_reflns_threshold_expression I>2\s(I)
_cod_data_source_file hb5602.cif
_cod_data_source_block I
_cod_original_sg_symbol_H-M 'P 21/c'
_cod_database_code 2227498
_cod_database_fobs_code 2227498

loop_
_symmetry_equiv_pos_as_xyz
'x, y, z'
'-x, y+1/2, -z+1/2'
'-x, -y, -z'
'x, -y-1/2, z-1/2'

loop_
_atom_site_type_symbol
_atom_site_label
_atom_site_fract_x
_atom_site_fract_y
_atom_site_fract_z
_atom_site_U_iso_or_equiv
_atom_site_adp_type
_atom_site_calc_flag
_atom_site_refinement_flags
_atom_site_occupancy
_atom_site_disorder_assembly
_atom_site_disorder_group
O O1 0.80138(19) 0.41576(11) 0.38163(8) 0.0650(4) Uani d . 1 . .
O O2 0.0132(2) 0.59432(11) 0.19506(8) 0.0638(4) Uani d . 1 . .
N N1 0.6059(2) 0.26379(12) 0.44535(9) 0.0494(4) Uani d . 1 . .
N N2 1.0286(2) 0.18218(14) 0.52555(9) 0.0599(4) Uani d . 1 . .
C C1 0.7989(3) 0.31704(15) 0.43404(10) 0.0442(4) Uani d . 1 . .
C C2 1.0109(3) 0.27760(17) 0.47408(11) 0.0544(5) Uani d . 1 . .
H H2 1.1426 0.3197 0.4642 0.065 Uiso calc R 1 . .
C C3 0.8320(3) 0.12604(17) 0.53716(12) 0.0579(5) Uani d . 1 . .
H H3 0.8364 0.0578 0.5729 0.069 Uiso calc R 1 . .
C C4 0.6268(3) 0.16632(15) 0.49808(12) 0.0559(5) Uani d . 1 . .
H H4 0.4948 0.1247 0.5082 0.067 Uiso calc R 1 . .
C C5 0.5920(3) 0.45725(15) 0.33748(11) 0.0489(4) Uani d . 1 . .
C C6 0.5262(3) 0.41868(15) 0.25481(12) 0.0548(5) Uani d . 1 . .
H H6 0.6122 0.3603 0.2299 0.066 Uiso calc R 1 . .
C C7 0.3328(3) 0.46665(16) 0.20906(11) 0.0554(5) Uani d . 1 . .
H H7 0.2881 0.4407 0.1529 0.066 Uiso calc R 1 . .
C C8 0.2035(3) 0.55333(14) 0.24574(10) 0.0458(4) Uani d . 1 . .
C C9 0.2718(3) 0.59135(15) 0.32910(11) 0.0516(5) Uani d . 1 . .
H H9 0.1863 0.6494 0.3547 0.062 Uiso calc R 1 . .
C C10 0.4674(3) 0.54303(16) 0.37434(10) 0.0548(5) Uani d . 1 . .
H H10 0.5145 0.5692 0.4303 0.066 Uiso calc R 1 . .
C C11 -0.1195(3) 0.68815(16) 0.22838(12) 0.0637(5) Uani d . 1 . .
H H11A -0.2509 0.7059 0.1875 0.096 Uiso calc R 1 . .
H H11B -0.0278 0.7606 0.2386 0.096 Uiso calc R 1 . .
H H11C -0.1691 0.6611 0.2815 0.096 Uiso calc R 1 . .

loop_
_atom_site_aniso_label
_atom_site_aniso_U_11
_atom_site_aniso_U_22
_atom_site_aniso_U_33
_atom_site_aniso_U_12
_atom_site_aniso_U_13
_atom_site_aniso_U_23
O1 0.0391(7) 0.0747(9) 0.0790(9) -0.0056(6) -0.0008(6) 0.0292(7)
O2 0.0585(8) 0.0683(8) 0.0606(8) 0.0168(6) -0.0080(6) -0.0020(6)
N1 0.0386(8) 0.0495(8) 0.0588(9) 0.0018(6) 0.0009(6) 0.0061(7)
N2 0.0492(9) 0.0715(10) 0.0566(9) 0.0120(8) -0.0032(7) 0.0042(8)
C1 0.0373(9) 0.0497(10) 0.0447(9) 0.0013(7) 0.0010(7) 0.0008(8)
C2 0.0382(10) 0.0698(12) 0.0539(10) 0.0005(8) 0.0003(8) -0.0011(10)
C3 0.0598(12) 0.0538(11) 0.0584(11) 0.0097(9) 0.0007(9) 0.0081(9)
C4 0.0482(11) 0.0502(10) 0.0682(12) 0.0001(8) 0.0035(9) 0.0089(9)
C5 0.0404(10) 0.0500(10) 0.0553(10) -0.0039(8) 0.0028(8) 0.0146(9)
C6 0.0483(11) 0.0525(11) 0.0641(11) 0.0066(8) 0.0086(9) -0.0053(9)
C7 0.0571(12) 0.0596(11) 0.0484(10) 0.0020(9) 0.0018(8) -0.0104(9)
C8 0.0450(10) 0.0440(9) 0.0476(9) -0.0007(7) 0.0026(8) 0.0036(8)
C9 0.0553(11) 0.0511(10) 0.0490(10) 0.0072(8) 0.0082(8) -0.0028(8)
C10 0.0591(11) 0.0640(11) 0.0401(9) -0.0019(9) 0.0017(8) -0.0008(9)
C11 0.0519(11) 0.0621(11) 0.0772(13) 0.0109(9) 0.0088(10) 0.0112(10)

loop_
_atom_type_symbol
_atom_type_description
_atom_type_scat_dispersion_real
_atom_type_scat_dispersion_imag
_atom_type_scat_source
C C 0.0033 0.0016 'International Tables Vol C Tables 4.2.6.8 and 6.1.1.4'
H H 0.0000 0.0000 'International Tables Vol C Tables 4.2.6.8 and 6.1.1.4'
N N 0.0061 0.0033 'International Tables Vol C Tables 4.2.6.8 and 6.1.1.4'
O O 0.0106 0.0060 'International Tables Vol C Tables 4.2.6.8 and 6.1.1.4'

loop_
_geom_angle_atom_site_label_1
_geom_angle_atom_site_label_2
_geom_angle_atom_site_label_3
_geom_angle_site_symmetry_1
_geom_angle_site_symmetry_3
_geom_angle
_geom_angle_publ_flag
C1 O1 C5 . . 118.56(12) ?
C8 O2 C11 . . 118.05(13) ?
C1 N1 C4 . . 114.95(14) ?
C2 N2 C3 . . 116.22(15) ?
N1 C1 O1 . . 120.72(14) ?
N1 C1 C2 . . 123.03(16) ?
O1 C1 C2 . . 116.26(14) ?
N2 C2 C1 . . 121.37(16) ?
N2 C2 H2 . . 119.3 ?
C1 C2 H2 . . 119.3 ?
N2 C3 C4 . . 121.60(17) ?
N2 C3 H3 . . 119.2 ?
C4 C3 H3 . . 119.2 ?
N1 C4 C3 . . 122.83(16) ?
N1 C4 H4 . . 118.6 ?
C3 C4 H4 . . 118.6 ?
C10 C5 C6 . . 120.54(16) ?
C10 C5 O1 . . 119.79(16) ?
C6 C5 O1 . . 119.42(16) ?
C5 C6 C7 . . 119.64(16) ?
C5 C6 H6 . . 120.2 ?
C7 C6 H6 . . 120.2 ?
C6 C7 C8 . . 120.56(16) ?
C6 C7 H7 . . 119.7 ?
C8 C7 H7 . . 119.7 ?
O2 C8 C9 . . 124.90(15) ?
O2 C8 C7 . . 115.92(15) ?
C9 C8 C7 . . 119.17(16) ?
C10 C9 C8 . . 119.77(15) ?
C10 C9 H9 . . 120.1 ?
C8 C9 H9 . . 120.1 ?
C5 C10 C9 . . 120.31(16) ?
C5 C10 H10 . . 119.8 ?
C9 C10 H10 . . 119.8 ?
O2 C11 H11A . . 109.5 ?
O2 C11 H11B . . 109.5 ?
H11A C11 H11B . . 109.5 ?
O2 C11 H11C . . 109.5 ?
H11A C11 H11C . . 109.5 ?
H11B C11 H11C . . 109.5 ?

loop_
_geom_bond_atom_site_label_1
_geom_bond_atom_site_label_2
_geom_bond_site_symmetry_2
_geom_bond_distance
_geom_bond_publ_flag
O1 C1 . 1.3563(19) ?
O1 C5 . 1.4096(19) ?
O2 C8 . 1.3639(18) ?
O2 C11 . 1.426(2) ?
N1 C1 . 1.3062(19) ?
N1 C4 . 1.344(2) ?
N2 C2 . 1.314(2) ?
N2 C3 . 1.341(2) ?
C1 C2 . 1.392(2) ?
C2 H2 . 0.9300 ?
C3 C4 . 1.357(2) ?
C3 H3 . 0.9300 ?
C4 H4 . 0.9300 ?
C5 C10 . 1.361(2) ?
C5 C6 . 1.370(2) ?
C6 C7 . 1.371(2) ?
C6 H6 . 0.9300 ?
C7 C8 . 1.383(2) ?
C7 H7 . 0.9300 ?
C8 C9 . 1.380(2) ?
C9 C10 . 1.378(2) ?
C9 H9 . 0.9300 ?
C10 H10 . 0.9300 ?
C11 H11A . 0.9600 ?
C11 H11B . 0.9600 ?
C11 H11C . 0.9600 ?

loop_
_geom_hbond_atom_site_label_D
_geom_hbond_atom_site_label_H
_geom_hbond_atom_site_label_A
_geom_hbond_site_symmetry_A
_geom_hbond_distance_DH
_geom_hbond_distance_HA
_geom_hbond_distance_DA
_geom_hbond_angle_DHA
C9 H9 Cg1 3_666 0.93 2.87 3.6326(18) 140

loop_
_geom_torsion_atom_site_label_1
_geom_torsion_atom_site_label_2
_geom_torsion_atom_site_label_3
_geom_torsion_atom_site_label_4
_geom_torsion_site_symmetry_1
_geom_torsion_site_symmetry_2
_geom_torsion_site_symmetry_3
_geom_torsion_site_symmetry_4
_geom_torsion
_geom_torsion_publ_flag
C4 N1 C1 O1 . . . . 179.38(14) ?
C4 N1 C1 C2 . . . . -0.8(2) ?
C5 O1 C1 N1 . . . . -2.0(2) ?
C5 O1 C1 C2 . . . . 178.13(14) ?
C3 N2 C2 C1 . . . . -0.2(2) ?
N1 C1 C2 N2 . . . . 0.8(3) ?
O1 C1 C2 N2 . . . . -179.37(15) ?
C2 N2 C3 C4 . . . . -0.3(3) ?
C1 N1 C4 C3 . . . . 0.3(2) ?
N2 C3 C4 N1 . . . . 0.3(3) ?
C1 O1 C5 C10 . . . . 90.59(19) ?
C1 O1 C5 C6 . . . . -95.10(18) ?
C10 C5 C6 C7 . . . . -0.2(3) ?
O1 C5 C6 C7 . . . . -174.50(14) ?
C5 C6 C7 C8 . . . . -0.2(3) ?
C11 O2 C8 C9 . . . . 3.5(2) ?
C11 O2 C8 C7 . . . . -176.93(14) ?
C6 C7 C8 O2 . . . . -179.41(15) ?
C6 C7 C8 C9 . . . . 0.2(3) ?
O2 C8 C9 C10 . . . . 179.76(15) ?
C7 C8 C9 C10 . . . . 0.2(2) ?
C6 C5 C10 C9 . . . . 0.6(3) ?
O1 C5 C10 C9 . . . . 174.88(14) ?
C8 C9 C10 C5 . . . . -0.6(3) ?

loop_
_cod_related_entry_id
_cod_related_entry_database
_cod_related_entry_code
1 ChemSpider 24745775
